data_7720971
loop_
_publ_author_name
'Iqbal, Maqsood'
'Zhou, Jiazheng'
'Munawar, Aqsa'
'Lu, Juanjuan'
'Li, Junjie'

_publ_section_title
;
 Te-Se replacement induced structural transition and enhanced band gaps in
 Cd<sub>5</sub>Se<sub>4</sub>O<sub>12</sub>Cl<sub>2</sub> and
 Cd<sub>5</sub>Se<sub>4</sub>O<sub>12</sub>Br<sub>2</sub>.
;
_journal_issue 16
_journal_name_full 'Dalton transactions (Cambridge, England : 2003)'
_journal_page_first 6415
_journal_page_last 6422
_journal_paper_doi 10.1039/d5dt03047a
_journal_volume 55
_journal_year 2026
_chemical_formula_moiety 'Cd5 Cl2 O12 Se4'
_chemical_formula_sum 'Cd5 Cl2 O12 Se4'
_chemical_formula_weight 1140.74
_chemical_name_systematic CdSeOCl
_space_group_crystal_system monoclinic
_space_group_IT_number 15
_space_group_name_Hall '-C 2yc'
_space_group_name_H-M_alt 'C 1 2/c 1'
_atom_sites_solution_primary direct
_audit_creation_date 2026-03-07
_audit_creation_method
;
Olex2 1.5-alpha
(compiled 2026.01.16 svn.rae368b03 for OlexSys, GUI svn.r7478)
;
_audit_update_record
;
2026-03-06 deposited with the CCDC.	2026-03-18 downloaded from the CCDC.
;
_cell_angle_alpha 90
_cell_angle_beta 106.0090(10)
_cell_angle_gamma 90
_cell_formula_units_Z 4
_cell_length_a 18.7945(7)
_cell_length_b 5.3151(2)
_cell_length_c 16.6290(7)
_cell_measurement_reflns_used 9962
_cell_measurement_temperature 296.00
_cell_measurement_theta_max 27.50
_cell_measurement_theta_min 2.55
_cell_volume 1596.73(11)
_computing_cell_refinement 'SAINT V8.40B (?, 2016)'
_computing_data_reduction 'SAINT V8.40B (?, 2016)'
_computing_molecular_graphics 'Olex2 1.5-alpha (Dolomanov et al., 2009)'
_computing_publication_material 'Olex2 1.5-alpha (Dolomanov et al., 2009)'
_computing_structure_refinement 'SHELXL 2018/3 (Sheldrick, 2015)'
_computing_structure_solution 'SHELXT 2018/2 (Sheldrick, 2018)'
_diffrn_ambient_temperature 296.00
_diffrn_measured_fraction_theta_full 0.996
_diffrn_measured_fraction_theta_max 0.997
_diffrn_measurement_device_type 'Bruker APEX-II CCD'
_diffrn_measurement_method '\f and \w scans'
_diffrn_radiation_type MoK\a
_diffrn_radiation_wavelength 0.71073
_diffrn_reflns_av_R_equivalents 0.0612
_diffrn_reflns_av_unetI/netI 0.0270
_diffrn_reflns_Laue_measured_fraction_full 0.996
_diffrn_reflns_Laue_measured_fraction_max 0.997
_diffrn_reflns_limit_h_max 23
_diffrn_reflns_limit_h_min -24
_diffrn_reflns_limit_k_max 6
_diffrn_reflns_limit_k_min -6
_diffrn_reflns_limit_l_max 21
_diffrn_reflns_limit_l_min -21
_diffrn_reflns_number 24412
_diffrn_reflns_point_group_measured_fraction_full 0.996
_diffrn_reflns_point_group_measured_fraction_max 0.997
_diffrn_reflns_theta_full 25.242
_diffrn_reflns_theta_max 27.503
_diffrn_reflns_theta_min 2.255
_diffrn_source_current 1.4
_diffrn_source_power 0.07
_diffrn_source_voltage 50.0
_diffrn_standards_number 0
_exptl_absorpt_coefficient_mu 16.054
_exptl_absorpt_correction_T_max 0.7456
_exptl_absorpt_correction_T_min 0.5106
_exptl_absorpt_correction_type multi-scan
_exptl_absorpt_process_details
;
SADABS-2016/2 (Bruker,2016/2) was used for absorption correction.
wR2(int) was 0.1274 before and 0.0610 after correction.
The Ratio of minimum to maximum transmission is 0.6848.
The \l/2 correction factor is Not present.
;
_exptl_crystal_colour 'clear light colourless'
_exptl_crystal_colour_lustre clear
_exptl_crystal_colour_modifier light
_exptl_crystal_colour_primary colourless
_exptl_crystal_density_diffrn 4.745
_exptl_crystal_description block
_exptl_crystal_F_000 2024
_exptl_crystal_preparation na
_exptl_crystal_recrystallization_method na
_exptl_crystal_size_max 0.2
_exptl_crystal_size_mid 0.18
_exptl_crystal_size_min 0.156
_refine_diff_density_max 0.973
_refine_diff_density_min -0.975
_refine_diff_density_rms 0.175
_refine_ls_extinction_coef 0.00038(4)
_refine_ls_extinction_expression Fc^*^=kFc[1+0.001xFc^2^\l^3^/sin(2\q)]^-1/4^
_refine_ls_extinction_method 'SHELXL-2018/3 (Sheldrick 2018)'
_refine_ls_goodness_of_fit_ref 1.221
_refine_ls_hydrogen_treatment undef
_refine_ls_matrix_type full
_refine_ls_number_parameters 116
_refine_ls_number_reflns 1819
_refine_ls_number_restraints 0
_refine_ls_restrained_S_all 1.221
_refine_ls_R_factor_all 0.0205
_refine_ls_R_factor_gt 0.0191
_refine_ls_shift/su_max 0.001
_refine_ls_shift/su_mean 0.000
_refine_ls_structure_factor_coef Fsqd
_refine_ls_weighting_details 'w=1/[\s^2^(Fo^2^)+9.4855P] where P=(Fo^2^+2Fc^2^)/3'
_refine_ls_weighting_scheme calc
_refine_ls_wR_factor_gt 0.0418
_refine_ls_wR_factor_ref 0.0426
_reflns_Friedel_coverage 0.000
_reflns_number_gt 1714
_reflns_number_total 1819
_reflns_threshold_expression 'I > 2\s(I)'
_cod_data_source_file d5dt03047a2.cif
_cod_data_source_block cdseocl
_cod_original_sg_symbol_H-M C2/c
_cod_database_code 7720971
_shelx_shelxl_version_number 2018/3
_shelx_space_group_comment
;
The symmetry employed for this shelxl refinement is uniquely defined
by the following loop, which should always be used as a source of
symmetry information in preference to the above space-group names.
They are only intended as comments.
;
_shelx_estimated_absorpt_t_max 0.189
_shelx_estimated_absorpt_t_min 0.142
_olex2_refinement_description
;
1. Others
 Sof(Cl2)=1-FVAR(1)
 Sof(Cl1)=FVAR(1)
;
_olex2_submission_special_instructions 'No special instructions were received'

loop_
_space_group_symop_operation_xyz
'x, y, z'
'-x, y, -z+1/2'
'x+1/2, y+1/2, z'
'-x+1/2, y+1/2, -z+1/2'
'-x, -y, -z'
'x, -y, z-1/2'
'-x+1/2, -y+1/2, -z'
'x+1/2, -y+1/2, z-1/2'

loop_
_atom_site_label
_atom_site_type_symbol
_atom_site_fract_x
_atom_site_fract_y
_atom_site_fract_z
_atom_site_U_iso_or_equiv
_atom_site_adp_type
_atom_site_occupancy
_atom_site_site_symmetry_order
_atom_site_calc_flag
_atom_site_refinement_flags_posn
_atom_site_refinement_flags_adp
_atom_site_refinement_flags_occupancy
_atom_site_disorder_assembly
_atom_site_disorder_group
Cd1 Cd 0.500000 0.79881(7) 0.750000 0.01340(10) Uani 1 2 d S T P . .
Cd2 Cd 0.50479(2) -0.27518(5) 0.09260(2) 0.01566(8) Uani 1 1 d . . . . .
Cd3 Cd 0.64400(2) 0.25094(5) 0.46092(2) 0.01579(8) Uani 1 1 d . . . . .
Se1 Se 0.62660(2) -0.23818(6) 0.31390(2) 0.01294(9) Uani 1 1 d . . . . .
Se2 Se 0.61201(2) 0.75149(7) 0.59600(2) 0.01555(10) Uani 1 1 d . . . . .
Cl1 Cl 0.75350(11) 0.2688(4) 0.39544(13) 0.0242(5) Uani 0.501(4) 1 d . . P A 1
Cl2 Cl 0.75036(10) 0.5780(4) 0.49567(13) 0.0252(6) Uani 0.499(4) 1 d . . P A 2
O1 O 0.58523(15) 0.5473(5) 0.51337(17) 0.0181(5) Uani 1 1 d . . . . .
O2 O 0.58458(15) -0.0378(5) 0.36902(17) 0.0178(5) Uani 1 1 d . . . . .
O3 O 0.54416(17) 0.6704(5) 0.63917(19) 0.0250(6) Uani 1 1 d . . . . .
O4 O 0.57826(17) -0.1411(5) 0.21929(17) 0.0242(6) Uani 1 1 d . . . . .
O5 O 0.58585(16) -0.5079(5) 0.33212(17) 0.0218(6) Uani 1 1 d . . . . .
O6 O 0.57949(19) 1.0199(5) 0.54437(19) 0.0291(7) Uani 1 1 d . . . . .

loop_
_atom_site_aniso_label
_atom_site_aniso_U_11
_atom_site_aniso_U_22
_atom_site_aniso_U_33
_atom_site_aniso_U_23
_atom_site_aniso_U_13
_atom_site_aniso_U_12
Cd1 0.01729(19) 0.01225(18) 0.01070(17) 0.000 0.00390(13) 0.000
Cd2 0.01591(14) 0.01590(15) 0.01534(14) -0.00303(10) 0.00461(10) -0.00056(9)
Cd3 0.01557(14) 0.01400(14) 0.01795(14) -0.00423(10) 0.00488(10) -0.00037(9)
Se1 0.01467(18) 0.01169(17) 0.01239(17) 0.00102(12) 0.00365(13) 0.00033(12)
Se2 0.0212(2) 0.01184(18) 0.01205(18) 0.00006(13) 0.00206(14) -0.00140(13)
Cl1 0.0177(10) 0.0290(11) 0.0257(11) 0.0026(8) 0.0055(7) 0.0006(7)
Cl2 0.0170(9) 0.0213(10) 0.0347(12) 0.0023(8) 0.0028(8) 0.0006(7)
O1 0.0209(14) 0.0150(13) 0.0165(13) -0.0034(10) 0.0020(10) 0.0045(10)
O2 0.0199(13) 0.0131(13) 0.0222(14) -0.0043(10) 0.0087(11) -0.0035(10)
O3 0.0397(18) 0.0179(14) 0.0231(15) -0.0052(11) 0.0182(13) -0.0066(12)
O4 0.0353(16) 0.0210(14) 0.0113(13) 0.0039(11) -0.0020(11) -0.0035(12)
O5 0.0349(16) 0.0120(13) 0.0160(13) -0.0014(10) 0.0028(12) -0.0063(11)
O6 0.055(2) 0.0143(14) 0.0272(16) 0.0065(12) 0.0258(15) 0.0114(13)

loop_
_atom_type_symbol
_atom_type_description
_atom_type_scat_dispersion_real
_atom_type_scat_dispersion_imag
_atom_type_scat_source
Cd Cd -0.8075 1.2024 'International Tables Vol C Tables 4.2.6.8 and 6.1.1.4'
Cl Cl 0.1484 0.1585 'International Tables Vol C Tables 4.2.6.8 and 6.1.1.4'
O O 0.0106 0.0060 'International Tables Vol C Tables 4.2.6.8 and 6.1.1.4'
Se Se -0.0929 2.2259 'International Tables Vol C Tables 4.2.6.8 and 6.1.1.4'

loop_
_geom_angle_atom_site_label_1
_geom_angle_atom_site_label_2
_geom_angle_atom_site_label_3
_geom_angle
_geom_angle_site_symmetry_1
_geom_angle_site_symmetry_3
_geom_angle_publ_flag
O2 Cd1 O2 119.32(12) 6_566 5_666 ?
O3 Cd1 O2 119.10(10) 2_656 5_666 ?
O3 Cd1 O2 79.08(10) . 5_666 ?
O3 Cd1 O2 119.10(10) . 6_566 ?
O3 Cd1 O2 79.08(10) 2_656 6_566 ?
O3 Cd1 O3 145.83(14) 2_656 . ?
O3 Cd1 O4 137.82(10) . 5_666 ?
O3 Cd1 O4 71.95(10) . 6_566 ?
O3 Cd1 O4 71.95(9) 2_656 5_666 ?
O3 Cd1 O4 137.82(10) 2_656 6_566 ?
O3 Cd1 O5 86.00(10) . 6_556 ?
O3 Cd1 O5 71.78(10) 2_656 6_556 ?
O3 Cd1 O5 71.78(10) . 5_656 ?
O3 Cd1 O5 86.00(11) 2_656 5_656 ?
O4 Cd1 O2 75.49(9) 6_566 5_666 ?
O4 Cd1 O2 60.62(9) 6_566 6_566 ?
O4 Cd1 O2 60.62(9) 5_666 5_666 ?
O4 Cd1 O2 75.49(9) 5_666 6_566 ?
O4 Cd1 O4 85.60(14) 6_566 5_666 ?
O5 Cd1 O2 164.36(9) 6_556 5_666 ?
O5 Cd1 O2 164.36(9) 5_656 6_566 ?
O5 Cd1 O2 72.22(9) 6_556 6_566 ?
O5 Cd1 O2 72.22(9) 5_656 5_666 ?
O5 Cd1 O4 134.96(9) 6_556 5_666 ?
O5 Cd1 O4 104.39(10) 5_656 5_666 ?
O5 Cd1 O4 134.96(9) 5_656 6_566 ?
O5 Cd1 O4 104.39(10) 6_556 6_566 ?
O5 Cd1 O5 98.78(14) 5_656 6_556 ?
O1 Cd2 O2 89.91(10) 2_645 2_655 ?
O1 Cd2 O3 89.05(10) 2_645 6 ?
O1 Cd2 O4 165.62(10) 2_645 . ?
O3 Cd2 O2 126.52(10) 6 2_655 ?
O3 Cd2 O4 85.28(11) 6 . ?
O4 Cd2 O2 82.92(10) . 2_655 ?
O6 Cd2 O1 112.09(10) 6_565 2_645 ?
O6 Cd2 O2 109.81(10) 6_565 2_655 ?
O6 Cd2 O3 119.87(11) 6_565 6 ?
O6 Cd2 O4 82.14(11) 6_565 . ?
Cl1 Cd3 Cl1 85.12(7) . 7_656 ?
Cl1 Cd3 Cl2 60.27(6) . 7_656 ?
O1 Cd3 Cl1 89.47(8) . 7_656 ?
O1 Cd3 Cl1 132.53(9) . . ?
O1 Cd3 Cl2 142.11(8) . 7_656 ?
O1 Cd3 Cl2 82.77(8) . . ?
O1 Cd3 O2 122.91(10) . . ?
O1 Cd3 O5 79.92(9) . 1_565 ?
O1 Cd3 O6 75.74(10) . 1_545 ?
O2 Cd3 Cl1 92.46(8) . . ?
O2 Cd3 Cl1 134.24(8) . 7_656 ?
O2 Cd3 Cl2 145.31(8) . . ?
O2 Cd3 Cl2 85.83(8) . 7_656 ?
O2 Cd3 O5 75.29(9) . 1_565 ?
O2 Cd3 O6 78.95(10) . 1_545 ?
O5 Cd3 Cl1 147.75(8) 1_565 7_656 ?
O5 Cd3 Cl1 80.17(8) 1_565 . ?
O5 Cd3 Cl2 135.30(8) 1_565 7_656 ?
O5 Cd3 Cl2 88.56(8) 1_565 . ?
O6 Cd3 Cl1 147.77(8) 1_545 . ?
O6 Cd3 Cl1 79.37(9) 1_545 7_656 ?
O6 Cd3 Cl2 87.96(8) 1_545 7_656 ?
O6 Cd3 Cl2 133.77(9) 1_545 . ?
O6 Cd3 O5 126.05(11) 1_545 1_565 ?
O4 Se1 O2 95.74(14) . . ?
O4 Se1 O5 105.99(14) . . ?
O5 Se1 O2 97.55(13) . . ?
O3 Se2 O1 95.18(14) . . ?
O3 Se2 O6 102.84(15) . . ?
O6 Se2 O1 98.17(14) . . ?
Cd3 Cl1 Cd3 94.88(7) . 7_656 ?
Cd3 Cl2 Cd3 95.41(7) . 7_656 ?
Cl2 Cl2 Cd3 131.62(15) 7_666 . ?
Cd3 O1 Cd2 109.32(11) . 2_665 ?
Se2 O1 Cd2 110.38(12) . 2_665 ?
Se2 O1 Cd3 133.77(14) . . ?
Cd2 O2 Cd1 98.18(10) 2_655 5_666 ?
Cd3 O2 Cd1 106.23(10) . 5_666 ?
Cd3 O2 Cd2 116.56(11) . 2_655 ?
Se1 O2 Cd1 100.12(12) . 5_666 ?
Se1 O2 Cd2 106.31(12) . 2_655 ?
Se1 O2 Cd3 124.72(14) . . ?
Cd2 O3 Cd1 112.65(12) 6_556 . ?
Se2 O3 Cd1 137.89(16) . . ?
Se2 O3 Cd2 107.62(13) . 6_556 ?
Cd2 O4 Cd1 100.15(11) . 5_666 ?
Se1 O4 Cd1 103.44(14) . 5_666 ?
Se1 O4 Cd2 143.63(16) . . ?
Cd1 O5 Cd3 103.17(10) 5_656 1_545 ?
Se1 O5 Cd1 135.89(15) . 5_656 ?
Se1 O5 Cd3 118.68(14) . 1_545 ?
Cd2 O6 Cd3 111.04(11) 6_566 1_565 ?
Se2 O6 Cd2 120.08(14) . 6_566 ?
Se2 O6 Cd3 123.54(16) . 1_565 ?

loop_
_geom_bond_atom_site_label_1
_geom_bond_atom_site_label_2
_geom_bond_distance
_geom_bond_site_symmetry_2
_geom_bond_publ_flag
Cd1 O2 2.514(3) 6_566 ?
Cd1 O2 2.514(3) 5_666 ?
Cd1 O3 2.323(3) 2_656 ?
Cd1 O3 2.323(3) . ?
Cd1 O4 2.480(3) 6_566 ?
Cd1 O4 2.480(3) 5_666 ?
Cd1 O5 2.376(3) 6_556 ?
Cd1 O5 2.376(3) 5_656 ?
Cd2 O1 2.283(3) 2_645 ?
Cd2 O2 2.326(3) 2_655 ?
Cd2 O3 2.290(3) 6 ?
Cd2 O4 2.291(3) . ?
Cd2 O6 2.253(3) 6_565 ?
Cd3 Cl1 2.582(2) . ?
Cd3 Cl1 2.625(2) 7_656 ?
Cd3 Cl2 2.591(2) . ?
Cd3 Cl2 2.594(2) 7_656 ?
Cd3 O1 2.234(3) . ?
Cd3 O2 2.235(3) . ?
Cd3 O5 2.477(3) 1_565 ?
Cd3 O6 2.415(3) 1_545 ?
Se1 O2 1.731(3) . ?
Se1 O4 1.667(3) . ?
Se1 O5 1.691(3) . ?
Se2 O1 1.714(3) . ?
Se2 O3 1.683(3) . ?
Se2 O6 1.690(3) . ?
Cl2 Cl2 1.835(4) 7_666 ?

loop_
_geom_torsion_atom_site_label_1
_geom_torsion_atom_site_label_2
_geom_torsion_atom_site_label_3
_geom_torsion_atom_site_label_4
_geom_torsion
_geom_torsion_site_symmetry_1
_geom_torsion_site_symmetry_2
_geom_torsion_site_symmetry_3
_geom_torsion_site_symmetry_4
_geom_torsion_publ_flag
O1 Se2 O3 Cd1 -174.7(2) . . . . ?
O1 Se2 O3 Cd2 22.74(16) . . . 6_556 ?
O1 Se2 O6 Cd2 127.50(18) . . . 6_566 ?
O1 Se2 O6 Cd3 -80.6(2) . . . 1_565 ?
O2 Se1 O4 Cd1 2.62(13) . . . 5_666 ?
O2 Se1 O4 Cd2 -126.4(3) . . . . ?
O2 Se1 O5 Cd1 113.4(2) . . . 5_656 ?
O2 Se1 O5 Cd3 -87.00(17) . . . 1_545 ?
O3 Se2 O1 Cd2 84.85(15) . . . 2_665 ?
O3 Se2 O1 Cd3 -127.5(2) . . . . ?
O3 Se2 O6 Cd2 30.2(2) . . . 6_566 ?
O3 Se2 O6 Cd3 -177.90(18) . . . 1_565 ?
O4 Se1 O2 Cd1 -2.55(13) . . . 5_666 ?
O4 Se1 O2 Cd2 99.15(14) . . . 2_655 ?
O4 Se1 O2 Cd3 -120.53(18) . . . . ?
O4 Se1 O5 Cd1 15.2(3) . . . 5_656 ?
O4 Se1 O5 Cd3 174.79(15) . . . 1_545 ?
O5 Se1 O2 Cd1 -109.56(12) . . . 5_666 ?
O5 Se1 O2 Cd2 -7.86(15) . . . 2_655 ?
O5 Se1 O2 Cd3 132.46(17) . . . . ?
O5 Se1 O4 Cd1 102.18(14) . . . 5_666 ?
O5 Se1 O4 Cd2 -26.9(3) . . . . ?
O6 Se2 O1 Cd2 -18.95(16) . . . 2_665 ?
O6 Se2 O1 Cd3 128.7(2) . . . . ?
O6 Se2 O3 Cd1 -75.1(3) . . . . ?
O6 Se2 O3 Cd2 122.36(16) . . . 6_556 ?
